data_7030747
loop_
_publ_author_name
'Tzeng, Biing-Chiau'
'Chao, An'
'Banik, Manas'

_publ_section_title
;
 Ligand-coupling assembly of Re(i)-thiolate complexes.
;
_journal_issue 30
_journal_name_full 'Dalton transactions (Cambridge, England : 2003)'
_journal_page_first 11510
_journal_page_last 11515
_journal_paper_doi 10.1039/c4dt00791c
_journal_volume 43
_journal_year 2014
_chemical_formula_moiety 'C20 H8 N2 O8 Re2 S4'
_chemical_formula_sum 'C20 H8 N2 O8 Re2 S4'
_chemical_formula_weight 904.98
_chemical_name_systematic
; 
 ? 
;
_space_group_IT_number 15
_symmetry_cell_setting monoclinic
_symmetry_space_group_name_Hall '-C 2yc'
_symmetry_space_group_name_H-M 'C 1 2/c 1'
_atom_sites_solution_hydrogens geom
_atom_sites_solution_primary direct
_atom_sites_solution_secondary difmap
_audit_creation_method SHELXL-97
_cell_angle_alpha 90.00
_cell_angle_beta 107.951(5)
_cell_angle_gamma 90.00
_cell_formula_units_Z 4
_cell_length_a 21.293(3)
_cell_length_b 12.0998(18)
_cell_length_c 9.2966(14)
_cell_measurement_temperature 293(2)
_cell_volume 2278.6(6)
_computing_cell_refinement 'BRUKER SMART'
_computing_data_collection 'BRUKER SMART'
_computing_data_reduction 'BRUKER SAINT'
_computing_molecular_graphics Ortep-3
_computing_publication_material 'Wingx publication routines (Farrugia, 1999)'
_computing_structure_refinement 'SHELXL-97 (Sheldrick, 1997)'
_computing_structure_solution 'SHELXS-97 (Sheldrick, 1990)'
_diffrn_ambient_temperature 293(2)
_diffrn_measured_fraction_theta_full 0.971
_diffrn_measured_fraction_theta_max 0.971
_diffrn_measurement_device_type 'Bruker Smart Apex'
_diffrn_measurement_method 'phi-omega scan'
_diffrn_radiation_monochromator graphite
_diffrn_radiation_source 'fine-focus sealed tube'
_diffrn_radiation_type MoK\a
_diffrn_radiation_wavelength 0.71073
_diffrn_reflns_av_R_equivalents 0.0365
_diffrn_reflns_av_sigmaI/netI 0.0222
_diffrn_reflns_limit_h_max 27
_diffrn_reflns_limit_h_min -28
_diffrn_reflns_limit_k_max 15
_diffrn_reflns_limit_k_min -15
_diffrn_reflns_limit_l_max 12
_diffrn_reflns_limit_l_min -12
_diffrn_reflns_number 12800
_diffrn_reflns_theta_full 28.28
_diffrn_reflns_theta_max 28.28
_diffrn_reflns_theta_min 1.96
_diffrn_standards_decay_% 0
_exptl_absorpt_coefficient_mu 11.035
_exptl_absorpt_correction_T_max 0.7066
_exptl_absorpt_correction_T_min 0.4190
_exptl_absorpt_correction_type empirical
_exptl_absorpt_process_details SADABS
_exptl_crystal_colour yellow
_exptl_crystal_density_diffrn 2.638
_exptl_crystal_density_method 'not measured'
_exptl_crystal_description rod
_exptl_crystal_F_000 1679
_exptl_crystal_size_max 0.10
_exptl_crystal_size_mid 0.05
_exptl_crystal_size_min 0.03
_refine_diff_density_max 0.610
_refine_diff_density_min -1.370
_refine_diff_density_rms 0.190
_refine_ls_extinction_method none
_refine_ls_goodness_of_fit_ref 1.221
_refine_ls_hydrogen_treatment mixed
_refine_ls_matrix_type full
_refine_ls_number_parameters 179
_refine_ls_number_reflns 2753
_refine_ls_number_restraints 0
_refine_ls_restrained_S_all 1.221
_refine_ls_R_factor_all 0.0172
_refine_ls_R_factor_gt 0.0167
_refine_ls_shift/su_max 0.011
_refine_ls_shift/su_mean 0.001
_refine_ls_structure_factor_coef Fsqd
_refine_ls_weighting_details 'calc w=1/[\s^2^(Fo^2^)+(0.0204P)^2^+2.5441P] where P=(Fo^2^+2Fc^2^)/3'
_refine_ls_weighting_scheme calc
_refine_ls_wR_factor_gt 0.0448
_refine_ls_wR_factor_ref 0.0451
_reflns_number_gt 2698
_reflns_number_total 2753
_reflns_threshold_expression >2sigma(I)
_cod_data_source_file c4dt00791c2.cif
_cod_data_source_block ca04
_cod_depositor_comments
;
The following automatic conversions were performed:

'_symmetry_cell_setting' value 'Monoclinic' changed to 'monoclinic'
according to
/usr/data/users/saulius/crontab/automatic-downloads/rss-feeds/RSC/lib/dictionaries/cif_core.dic
dictionary named 'cif_core.dic' version 2.4.2 from
2011-04-26.

'_exptl_absorpt_correction_type' value 'Empirical'
changed to 'empirical' according to
/usr/data/users/saulius/crontab/automatic-downloads/rss-feeds/RSC/lib/dictionaries/cif_core.dic
dictionary named 'cif_core.dic' version 2.4.2 from 2011-04-26.

Automatic conversion script
Id: cif_fix_values 2281 2013-09-26 08:29:07Z andrius 

 Adding full bibliography for 7030747--7030749.cif.
;
_cod_original_sg_symbol_H-M 'C 2/c'
_cod_database_code 7030747

loop_
_symmetry_equiv_pos_as_xyz
'x, y, z'
'-x, y, -z+1/2'
'x+1/2, y+1/2, z'
'-x+1/2, y+1/2, -z+1/2'
'-x, -y, -z'
'x, -y, z-1/2'
'-x+1/2, -y+1/2, -z'
'x+1/2, -y+1/2, z-1/2'

loop_
_atom_site_label
_atom_site_type_symbol
_atom_site_fract_x
_atom_site_fract_y
_atom_site_fract_z
_atom_site_U_iso_or_equiv
_atom_site_adp_type
_atom_site_occupancy
_atom_site_symmetry_multiplicity
_atom_site_calc_flag
Re1 Re 0.906120(5) 0.370220(8) 0.690702(11) 0.01173(5) Uani 1 1 d
S1 S 0.99786(3) 0.20789(5) 1.00759(7) 0.01529(13) Uani 1 1 d
S2 S 1.00205(4) 0.36759(5) 0.92629(8) 0.01302(14) Uani 1 1 d
O1 O 0.80010(12) 0.37016(17) 0.8523(3) 0.0270(5) Uani 1 1 d
O2 O 0.90586(11) 0.62465(18) 0.6859(2) 0.0267(6) Uani 1 1 d
O3 O 0.79989(12) 0.37217(16) 0.3801(3) 0.0265(5) Uani 1 1 d
N1 N 0.91218(10) 0.1904(2) 0.7213(3) 0.0131(4) Uani 1 1 d
O4 O 0.94580(9) 0.03264(15) 0.8485(2) 0.0161(4) Uani 1 1 d
C1 C 0.83991(15) 0.3716(2) 0.7929(4) 0.0182(6) Uani 1 1 d
C2 C 0.90621(12) 0.5298(3) 0.6860(3) 0.0172(6) Uani 1 1 d
C3 C 0.83892(16) 0.3705(2) 0.4962(4) 0.0170(6) Uani 1 1 d
C4 C 0.94912(14) 0.1440(2) 0.8461(3) 0.0140(5) Uani 1 1 d
C5 C 0.89987(13) 0.0044(2) 0.7108(3) 0.0156(5) Uani 1 1 d
C6 C 0.87727(15) -0.0991(2) 0.6608(3) 0.0195(5) Uani 1 1 d
C7 C 0.82945(15) -0.1022(3) 0.5199(4) 0.0202(6) Uani 1 1 d
C8 C 0.80750(14) -0.0069(3) 0.4359(3) 0.0208(6) Uani 1 1 d
C9 C 0.83166(14) 0.0971(3) 0.4896(3) 0.0180(5) Uani 1 1 d
C10 C 0.87877(13) 0.1014(2) 0.6304(3) 0.0139(5) Uani 1 1 d
H8 H 0.7755(16) -0.015(3) 0.335(4) 0.019(8) Uiso 1 1 d
H7 H 0.8130(19) -0.170(3) 0.485(4) 0.033(10) Uiso 1 1 d
H6 H 0.8907(19) -0.164(4) 0.720(4) 0.032(10) Uiso 1 1 d
H9 H 0.817(2) 0.162(4) 0.421(5) 0.052(13) Uiso 1 1 d

loop_
_atom_site_aniso_label
_atom_site_aniso_U_11
_atom_site_aniso_U_22
_atom_site_aniso_U_33
_atom_site_aniso_U_23
_atom_site_aniso_U_13
_atom_site_aniso_U_12
Re1 0.01233(7) 0.00921(8) 0.01242(7) 0.00098(3) 0.00200(5) 0.00143(3)
S1 0.0178(3) 0.0138(3) 0.0118(3) 0.0016(2) 0.0010(2) -0.0017(2)
S2 0.0146(3) 0.0106(3) 0.0128(3) -0.0004(2) 0.0028(3) -0.0006(2)
O1 0.0265(12) 0.0266(14) 0.0334(13) 0.0069(9) 0.0172(11) 0.0058(8)
O2 0.0368(16) 0.0109(15) 0.0323(15) 0.0019(7) 0.0106(13) 0.0027(8)
O3 0.0264(12) 0.0246(13) 0.0204(11) 0.0029(8) -0.0045(10) 0.0014(8)
N1 0.0147(10) 0.0091(11) 0.0147(10) 0.0010(9) 0.0033(8) -0.0002(8)
O4 0.0198(9) 0.0102(9) 0.0155(9) 0.0007(7) 0.0015(7) -0.0004(7)
C1 0.0190(14) 0.0124(15) 0.0198(14) 0.0016(9) 0.0011(12) 0.0026(9)
C2 0.0167(14) 0.0198(17) 0.0143(13) 0.0017(10) 0.0037(11) 0.0022(10)
C3 0.0188(14) 0.0126(15) 0.0201(14) 0.0016(9) 0.0067(12) 0.0020(9)
C4 0.0151(12) 0.0109(12) 0.0166(13) 0.0002(10) 0.0058(11) -0.0005(9)
C5 0.0160(12) 0.0150(14) 0.0148(12) -0.0006(10) 0.0032(10) -0.0008(10)
C6 0.0237(14) 0.0126(13) 0.0230(14) -0.0007(11) 0.0082(12) -0.0017(12)
C7 0.0211(14) 0.0143(13) 0.0257(14) -0.0051(12) 0.0079(12) -0.0034(11)
C8 0.0184(13) 0.0211(15) 0.0205(14) -0.0043(11) 0.0024(11) -0.0014(11)
C9 0.0186(13) 0.0162(14) 0.0172(13) 0.0000(11) 0.0025(11) 0.0023(11)
C10 0.0136(12) 0.0119(12) 0.0166(12) -0.0017(10) 0.0051(10) 0.0000(10)

loop_
_atom_type_symbol
_atom_type_description
_atom_type_scat_dispersion_real
_atom_type_scat_dispersion_imag
_atom_type_scat_source
C C 0.0033 0.0016 'International Tables Vol C Tables 4.2.6.8 and 6.1.1.4'
H H 0.0000 0.0000 'International Tables Vol C Tables 4.2.6.8 and 6.1.1.4'
N N 0.0061 0.0033 'International Tables Vol C Tables 4.2.6.8 and 6.1.1.4'
O O 0.0106 0.0060 'International Tables Vol C Tables 4.2.6.8 and 6.1.1.4'
Re Re -1.0185 7.2310 'International Tables Vol C Tables 4.2.6.8 and 6.1.1.4'
S S 0.1246 0.1234 'International Tables Vol C Tables 4.2.6.8 and 6.1.1.4'

loop_
_geom_angle_atom_site_label_1
_geom_angle_atom_site_label_2
_geom_angle_atom_site_label_3
_geom_angle
_geom_angle_site_symmetry_3
C1 Re1 C3 91.04(13) .
C1 Re1 C2 90.47(10) .
C3 Re1 C2 89.01(10) .
C1 Re1 N1 88.15(9) .
C3 Re1 N1 96.91(10) .
C2 Re1 N1 173.94(10) .
C1 Re1 S2 95.33(9) .
C3 Re1 S2 173.60(9) .
C2 Re1 S2 91.50(7) .
N1 Re1 S2 82.76(6) .
C1 Re1 S2 176.34(9) 2_756
C3 Re1 S2 92.61(9) 2_756
C2 Re1 S2 89.81(7) 2_756
N1 Re1 S2 91.20(6) 2_756
S2 Re1 S2 81.02(3) 2_756
C4 S1 S2 100.44(10) .
S1 S2 Re1 102.42(3) .
S1 S2 Re1 107.11(3) 2_756
Re1 S2 Re1 98.96(3) 2_756
C4 N1 C10 104.9(2) .
C4 N1 Re1 122.33(19) .
C10 N1 Re1 132.68(18) .
C4 O4 C5 104.8(2) .
O1 C1 Re1 178.5(2) .
O2 C2 Re1 178.6(2) .
O3 C3 Re1 178.6(3) .
N1 C4 O4 115.0(2) .
N1 C4 S1 128.0(2) .
O4 C4 S1 117.0(2) .
C6 C5 C10 124.6(3) .
C6 C5 O4 127.6(3) .
C10 C5 O4 107.8(2) .
C5 C6 C7 115.1(3) .
C5 C6 H6 123(2) .
C7 C6 H6 122(2) .
C6 C7 C8 121.9(3) .
C6 C7 H7 116(3) .
C8 C7 H7 122(2) .
C7 C8 C9 121.7(3) .
C7 C8 H8 117.9(19) .
C9 C8 H8 120.3(19) .
C10 C9 C8 117.0(3) .
C10 C9 H9 124(3) .
C8 C9 H9 118(3) .
C9 C10 C5 119.8(3) .
C9 C10 N1 132.6(3) .
C5 C10 N1 107.6(2) .

loop_
_geom_bond_atom_site_label_1
_geom_bond_atom_site_label_2
_geom_bond_distance
_geom_bond_site_symmetry_2
Re1 C1 1.928(3) .
Re1 C3 1.930(3) .
Re1 C2 1.932(4) .
Re1 N1 2.193(3) .
Re1 S2 2.4925(8) .
Re1 S2 2.5135(8) 2_756
S1 C4 1.723(3) .
S1 S2 2.0867(9) .
S2 Re1 2.5135(8) 2_756
O1 C1 1.146(4) .
O2 C2 1.148(4) .
O3 C3 1.141(4) .
N1 C4 1.310(4) .
N1 C10 1.417(4) .
O4 C4 1.350(3) .
O4 C5 1.393(3) .
C5 C6 1.370(4) .
C5 C10 1.390(4) .
C6 C7 1.390(4) .
C6 H6 0.95(4) .
C7 C8 1.390(4) .
C7 H7 0.92(4) .
C8 C9 1.392(4) .
C8 H8 0.98(3) .
C9 C10 1.383(4) .
C9 H9 1.00(5) .
